data_7209269
loop_
_publ_author_name
'Wang, Ping'
'Fan, Rui-Qing'
'Liu, Xin-Rong'
'Wang, Li-Yuan'
'Yang, Yu-Lin'
'Cao, Wen-Wu'
'Yang, Bin'
'Hasi, WuLiJi'
'Su, Qing'
'Mu, Ying'

_publ_section_title
;
 Two-/three-dimensional open lanthanide--organic frameworks containing
 rigid/flexible dicarboxylate ligands: synthesis, crystal structure and
 photoluminescent properties
;
_journal_issue 10
_journal_name_full CrystEngComm
_journal_page_first 1931
_journal_paper_doi 10.1039/c3ce26684b
_journal_volume 15
_journal_year 2013
_chemical_formula_sum 'C10 H12.5 Dy2 N4 O13.25'
_chemical_formula_weight 725.74
_chemical_name_systematic
;
?
;
_space_group_IT_number 88
_symmetry_cell_setting tetragonal
_symmetry_space_group_name_Hall '-I 4ad'
_symmetry_space_group_name_H-M 'I 41/a :2'
_atom_sites_solution_hydrogens geom
_atom_sites_solution_primary direct
_atom_sites_solution_secondary difmap
_audit_creation_method SHELXL-97
_cell_angle_alpha 90.00
_cell_angle_beta 90.00
_cell_angle_gamma 90.00
_cell_formula_units_Z 16
_cell_length_a 20.2130(15)
_cell_length_b 20.2130(15)
_cell_length_c 16.001(2)
_cell_measurement_reflns_used 24207
_cell_measurement_temperature 296(2)
_cell_measurement_theta_max 27.01
_cell_measurement_theta_min 1.62
_cell_volume 6537.5(11)
_computing_cell_refinement 'Bruker SMART'
_computing_data_collection 'Bruker SMART'
_computing_data_reduction 'Bruker SAINT'
_computing_molecular_graphics SHELXP-97
_computing_publication_material SHELXTL
_computing_structure_refinement 'SHELXL-97 (Sheldrick, 1997)'
_computing_structure_solution 'SHELXS-97 (Sheldrick, 1997)'
_diffrn_ambient_temperature 296(2)
_diffrn_measured_fraction_theta_full 1.000
_diffrn_measured_fraction_theta_max 0.941
_diffrn_measurement_device_type 'Bruker Smart APEX CCD area detector'
_diffrn_measurement_method 'phi and omega scans'
_diffrn_radiation_monochromator graphite
_diffrn_radiation_source 'fine-focus sealed tube'
_diffrn_radiation_type MoK\a
_diffrn_radiation_wavelength 0.71073
_diffrn_reflns_av_R_equivalents 0.0624
_diffrn_reflns_av_sigmaI/netI 0.0410
_diffrn_reflns_limit_h_max 24
_diffrn_reflns_limit_h_min -24
_diffrn_reflns_limit_k_max 24
_diffrn_reflns_limit_k_min -24
_diffrn_reflns_limit_l_max 19
_diffrn_reflns_limit_l_min -20
_diffrn_reflns_number 24207
_diffrn_reflns_theta_full 25.00
_diffrn_reflns_theta_max 27.01
_diffrn_reflns_theta_min 1.62
_diffrn_standards_decay_% 0
_diffrn_standards_interval_count 0
_diffrn_standards_interval_time 0
_diffrn_standards_number 0
_exptl_absorpt_coefficient_mu 9.161
_exptl_absorpt_correction_T_max 0.2492
_exptl_absorpt_correction_T_min 0.2172
_exptl_absorpt_correction_type multi-scan
_exptl_crystal_colour jasmine
_exptl_crystal_density_diffrn 2.950
_exptl_crystal_density_method 'not measured'
_exptl_crystal_description block
_exptl_crystal_F_000 5416
_exptl_crystal_size_max 0.24
_exptl_crystal_size_mid 0.23
_exptl_crystal_size_min 0.21
_refine_diff_density_max 1.518
_refine_diff_density_min -0.827
_refine_diff_density_rms 0.182
_refine_ls_extinction_method none
_refine_ls_goodness_of_fit_ref 1.019
_refine_ls_hydrogen_treatment mixed
_refine_ls_matrix_type full
_refine_ls_number_parameters 264
_refine_ls_number_reflns 3361
_refine_ls_number_restraints 12
_refine_ls_restrained_S_all 1.018
_refine_ls_R_factor_all 0.0456
_refine_ls_R_factor_gt 0.0304
_refine_ls_shift/su_max 0.174
_refine_ls_shift/su_mean 0.001
_refine_ls_structure_factor_coef Fsqd
_refine_ls_weighting_details 'calc w=1/[\s^2^(Fo^2^)+(0.0335P)^2^+44.4446P] where P=(Fo^2^+2Fc^2^)/3'
_refine_ls_weighting_scheme calc
_refine_ls_wR_factor_gt 0.0666
_refine_ls_wR_factor_ref 0.0723
_reflns_number_gt 2708
_reflns_number_total 3361
_reflns_threshold_expression >2sigma(I)
_cod_data_source_file c3ce26684b.txt
_cod_data_source_block 16
_cod_depositor_comments
;
The following automatic conversions were performed:

'_symmetry_cell_setting' value 'Tetragonal' changed to 'tetragonal'
according to /home/saulius/struct/CIF-dictionaries/cif_core.dic
dictionary named 'cif_core.dic' version 2.4.2 from 2011-04-26.

Automatic conversion script
Id: cif_fix_values 1891 2012-01-12 08:04:46Z andrius 
;
_cod_original_cell_volume 6537.3(12)
_cod_original_sg_symbol_H-M 'I4(1)/a '
_cod_original_formula_sum 'C10 H12.50 Dy2 N4 O13.25'
_cod_database_code 7209269

loop_
_symmetry_equiv_pos_as_xyz
'x, y, z'
'-x+1/2, -y, z+1/2'
'-y+3/4, x+1/4, z+1/4'
'y+3/4, -x+3/4, z+3/4'
'x+1/2, y+1/2, z+1/2'
'-x+1, -y+1/2, z+1'
'-y+5/4, x+3/4, z+3/4'
'y+5/4, -x+5/4, z+5/4'
'-x, -y, -z'
'x-1/2, y, -z-1/2'
'y-3/4, -x-1/4, -z-1/4'
'-y-3/4, x-3/4, -z-3/4'
'-x+1/2, -y+1/2, -z+1/2'
'x, y+1/2, -z'
'y-1/4, -x+1/4, -z+1/4'
'-y-1/4, x-1/4, -z-1/4'

loop_
_atom_site_label
_atom_site_type_symbol
_atom_site_fract_x
_atom_site_fract_y
_atom_site_fract_z
_atom_site_U_iso_or_equiv
_atom_site_adp_type
_atom_site_occupancy
_atom_site_symmetry_multiplicity
_atom_site_calc_flag
_atom_site_refinement_flags
Dy1 Dy -0.077101(15) 0.543290(16) 0.340546(18) 0.01671(10) Uani 1 1 d .
Dy2 Dy 0.069042(15) 0.544048(15) 0.080581(18) 0.01474(10) Uani 1 1 d .
O1 O -0.0812(2) 0.5986(2) 0.4656(3) 0.0199(10) Uani 1 1 d .
O2 O 0.0886(2) 0.6173(2) 0.1924(3) 0.0226(11) Uani 1 1 d .
O3 O -0.1247(2) 0.6323(3) 0.2665(3) 0.0308(13) Uani 1 1 d .
O4 O -0.0862(3) 0.4581(2) 0.4371(3) 0.0280(12) Uani 1 1 d .
O5 O -0.0346(2) 0.5333(2) 0.1870(3) 0.0208(10) Uani 1 1 d .
O6 O -0.0337(2) 0.4794(2) 0.0675(3) 0.0206(11) Uani 1 1 d .
O7 O 0.0810(2) 0.4627(2) 0.1921(3) 0.0256(11) Uani 1 1 d .
O8 O 0.1247(2) 0.6187(2) -0.0036(3) 0.0268(12) Uani 1 1 d .
O9 O 0.0164(3) 0.4735(3) 0.3379(3) 0.0396(15) Uani 1 1 d .
H9A H 0.0163 0.4497 0.3793 0.059 Uiso 1 1 calc R
H9B H 0.0151 0.4496 0.2941 0.059 Uiso 1 1 d R
O10 O 0.0089(3) 0.6213(3) 0.3315(3) 0.0396(15) Uani 1 1 d .
H10A H 0.0306 0.6208 0.3748 0.059 Uiso 1 1 calc R
H10B H 0.0339 0.6113 0.2906 0.059 Uiso 1 1 d R
O11 O -0.0058(3) 0.6338(3) 0.0510(3) 0.0357(13) Uani 1 1 d .
H11B H -0.0346 0.6211 0.0185 0.054 Uiso 1 1 calc R
H11C H -0.0238 0.6466 0.0962 0.054 Uiso 1 1 d R
N1 N -0.2020(3) 0.5552(3) 0.3616(3) 0.0180(12) Uani 1 1 d .
N2 N 0.1869(3) 0.5509(3) 0.1233(3) 0.0167(12) Uani 1 1 d .
N3 N 0.1263(3) 0.4407(3) 0.0388(3) 0.0218(13) Uani 1 1 d .
N4 N -0.1243(3) 0.4561(3) 0.2595(3) 0.0226(13) Uani 1 1 d .
C1 C -0.2533(3) 0.5286(3) 0.4014(4) 0.0206(15) Uani 1 1 d .
H1A H -0.2483 0.4969 0.4431 0.025 Uiso 1 1 calc R
C2 C -0.2990(3) 0.5948(3) 0.3145(4) 0.0155(14) Uani 1 1 d .
C3 C -0.2305(3) 0.5976(3) 0.3051(4) 0.0165(14) Uani 1 1 d .
C4 C -0.1201(3) 0.6051(3) 0.5258(4) 0.0177(14) Uani 1 1 d .
C5 C -0.1863(3) 0.6337(3) 0.2493(4) 0.0181(14) Uani 1 1 d .
C6 C -0.1724(4) 0.4125(3) 0.2753(4) 0.0220(15) Uani 1 1 d .
H6A H -0.1915 0.4081 0.3279 0.026 Uiso 1 1 calc R
C7 C -0.1093(3) 0.4463(3) 0.1768(4) 0.0195(15) Uani 1 1 d .
C8 C 0.1464(3) 0.4010(3) 0.1030(4) 0.0176(14) Uani 1 1 d .
C9 C -0.0571(3) 0.4882(3) 0.1402(4) 0.0169(14) Uani 1 1 d .
C10 C 0.1625(3) 0.6312(3) -0.0628(4) 0.0171(14) Uani 1 1 d .
OW1 O 0.0000 0.7500 0.3750 0.3596(18) Uani 1 4 d SU
HW1A H 0.0072 0.7570 0.4266 0.539 Uiso 0.25 1 d PR
HW1B H 0.0358 0.7546 0.3478 0.539 Uiso 0.25 1 d PR
OW2 O -0.0732(5) 0.7236(5) 0.1493(6) 0.095(3) Uani 1 1 d U
HW2A H -0.0831 0.7591 0.1748 0.143 Uiso 1 1 d R
HW2C H -0.1010 0.7167 0.1104 0.143 Uiso 1 1 d R
OW3 O -0.0473(13) 0.747(2) -0.0504(18) 0.48(3) Uani 1 1 d .
HW3B H -0.0839 0.7661 -0.0617 0.719 Uiso 1 1 d R
HW3C H -0.0176 0.7766 -0.0436 0.719 Uiso 1 1 d R

loop_
_atom_site_aniso_label
_atom_site_aniso_U_11
_atom_site_aniso_U_22
_atom_site_aniso_U_33
_atom_site_aniso_U_23
_atom_site_aniso_U_13
_atom_site_aniso_U_12
Dy1 0.01403(17) 0.02146(18) 0.01463(16) -0.00169(13) 0.00106(12) 0.00089(13)
Dy2 0.01273(17) 0.01649(17) 0.01499(16) -0.00235(12) -0.00060(12) 0.00015(12)
O1 0.023(3) 0.017(2) 0.020(2) -0.0034(19) 0.009(2) -0.006(2)
O2 0.013(2) 0.032(3) 0.022(2) -0.011(2) -0.002(2) -0.001(2)
O3 0.016(3) 0.040(3) 0.036(3) 0.014(3) 0.001(2) -0.001(2)
O4 0.032(3) 0.026(3) 0.025(3) 0.002(2) 0.010(2) 0.004(2)
O5 0.024(3) 0.021(3) 0.017(2) -0.001(2) 0.003(2) -0.001(2)
O6 0.018(3) 0.026(3) 0.018(2) -0.004(2) 0.0037(19) -0.002(2)
O7 0.027(3) 0.026(3) 0.024(3) 0.002(2) 0.003(2) 0.009(2)
O8 0.033(3) 0.031(3) 0.017(2) -0.002(2) 0.005(2) -0.008(2)
O9 0.034(3) 0.064(4) 0.021(3) 0.002(3) 0.002(2) 0.023(3)
O10 0.024(3) 0.067(4) 0.028(3) -0.007(3) 0.006(2) -0.017(3)
O11 0.032(3) 0.036(3) 0.039(3) -0.007(3) -0.005(3) 0.010(3)
N1 0.015(3) 0.017(3) 0.022(3) 0.001(2) -0.001(2) 0.000(2)
N2 0.011(3) 0.016(3) 0.023(3) -0.005(2) 0.000(2) -0.001(2)
N3 0.015(3) 0.030(3) 0.020(3) 0.000(3) 0.000(2) -0.002(3)
N4 0.022(3) 0.028(3) 0.017(3) -0.003(3) 0.004(2) -0.005(3)
C1 0.019(4) 0.024(4) 0.019(3) 0.008(3) 0.001(3) 0.002(3)
C2 0.016(3) 0.021(4) 0.010(3) 0.001(3) 0.002(3) -0.003(3)
C3 0.018(4) 0.016(3) 0.015(3) -0.001(3) 0.002(3) -0.001(3)
C4 0.020(4) 0.016(3) 0.017(3) 0.000(3) -0.003(3) -0.004(3)
C5 0.013(3) 0.022(4) 0.019(3) -0.005(3) 0.001(3) -0.001(3)
C6 0.026(4) 0.020(4) 0.019(4) 0.002(3) 0.005(3) 0.001(3)
C7 0.027(4) 0.019(4) 0.012(3) 0.001(3) 0.003(3) 0.001(3)
C8 0.018(4) 0.016(3) 0.019(3) -0.001(3) 0.002(3) 0.005(3)
C9 0.012(3) 0.025(4) 0.014(3) 0.005(3) -0.004(3) 0.000(3)
C10 0.016(3) 0.016(3) 0.020(3) 0.002(3) -0.001(3) 0.001(3)
OW1 0.3595(18) 0.3595(18) 0.360(2) 0.000 0.000 0.000
OW2 0.096(3) 0.095(3) 0.096(3) -0.0004(10) 0.0025(10) -0.0005(10)
OW3 0.35(4) 0.60(6) 0.49(5) 0.25(5) 0.00(3) 0.05(5)

loop_
_atom_type_symbol
_atom_type_description
_atom_type_scat_dispersion_real
_atom_type_scat_dispersion_imag
_atom_type_scat_source
C C 0.0033 0.0016 'International Tables Vol C Tables 4.2.6.8 and 6.1.1.4'
H H 0.0000 0.0000 'International Tables Vol C Tables 4.2.6.8 and 6.1.1.4'
N N 0.0061 0.0033 'International Tables Vol C Tables 4.2.6.8 and 6.1.1.4'
O O 0.0106 0.0060 'International Tables Vol C Tables 4.2.6.8 and 6.1.1.4'
Dy Dy -0.1892 4.4098 'International Tables Vol C Tables 4.2.6.8 and 6.1.1.4'

loop_
_geom_angle_atom_site_label_1
_geom_angle_atom_site_label_2
_geom_angle_atom_site_label_3
_geom_angle
_geom_angle_site_symmetry_1
_geom_angle_site_symmetry_3
O1 Dy1 O4 77.15(16) . .
O1 Dy1 O10 75.78(17) . .
O4 Dy1 O10 126.65(19) . .
O1 Dy1 O3 92.99(18) . .
O4 Dy1 O3 150.22(17) . .
O10 Dy1 O3 76.07(19) . .
O1 Dy1 O9 109.67(18) . .
O4 Dy1 O9 68.41(18) . .
O10 Dy1 O9 78.9(2) . .
O3 Dy1 O9 140.66(18) . .
O1 Dy1 N4 145.02(17) . .
O4 Dy1 N4 77.47(19) . .
O10 Dy1 N4 139.18(18) . .
O3 Dy1 N4 97.3(2) . .
O9 Dy1 N4 82.5(2) . .
O1 Dy1 N1 78.64(17) . .
O4 Dy1 N1 84.50(18) . .
O10 Dy1 N1 132.4(2) . .
O3 Dy1 N1 65.92(17) . .
O9 Dy1 N1 148.2(2) . .
N4 Dy1 N1 75.33(19) . .
O1 Dy1 O5 150.56(15) . .
O4 Dy1 O5 126.55(16) . .
O10 Dy1 O5 75.55(16) . .
O3 Dy1 O5 73.73(16) . .
O9 Dy1 O5 70.92(16) . .
N4 Dy1 O5 64.07(17) . .
N1 Dy1 O5 117.11(16) . .
O8 Dy2 O2 87.19(17) . .
O8 Dy2 O11 72.54(19) . .
O2 Dy2 O11 77.39(17) . .
O8 Dy2 O7 144.80(17) . .
O2 Dy2 O7 81.43(17) . .
O11 Dy2 O7 135.56(18) . .
O8 Dy2 O6 134.94(16) . .
O2 Dy2 O6 122.66(15) . .
O11 Dy2 O6 81.57(17) . .
O7 Dy2 O6 77.77(16) . .
O8 Dy2 N3 99.55(18) . .
O2 Dy2 N3 130.98(17) . .
O11 Dy2 N3 150.97(18) . .
O7 Dy2 N3 65.33(17) . .
O6 Dy2 N3 85.59(17) . .
O8 Dy2 N2 69.96(18) . .
O2 Dy2 N2 66.08(16) . .
O11 Dy2 N2 127.93(18) . .
O7 Dy2 N2 74.98(17) . .
O6 Dy2 N2 149.59(17) . .
N3 Dy2 N2 70.96(18) . .
O8 Dy2 O6 73.32(16) . 9_565
O2 Dy2 O6 151.63(16) . 9_565
O11 Dy2 O6 77.20(17) . 9_565
O7 Dy2 O6 126.14(16) . 9_565
O6 Dy2 O6 65.24(17) . 9_565
N3 Dy2 O6 73.78(17) . 9_565
N2 Dy2 O6 122.80(16) . 9_565
O8 Dy2 O5 142.56(16) . .
O2 Dy2 O5 72.71(15) . .
O11 Dy2 O5 72.42(17) . .
O7 Dy2 O5 64.09(15) . .
O6 Dy2 O5 50.10(14) . .
N3 Dy2 O5 117.55(16) . .
N2 Dy2 O5 125.02(16) . .
O6 Dy2 O5 110.88(14) 9_565 .
O8 Dy2 C9 149.14(18) . .
O2 Dy2 C9 98.04(17) . .
O11 Dy2 C9 78.95(19) . .
O7 Dy2 C9 65.87(17) . .
O6 Dy2 C9 25.13(16) . .
N3 Dy2 C9 99.68(19) . .
N2 Dy2 C9 139.71(17) . .
O6 Dy2 C9 89.25(16) 9_565 .
O5 Dy2 C9 25.38(16) . .
C4 O1 Dy1 138.3(4) . .
C4 O2 Dy2 125.4(4) 16_666 .
C5 O3 Dy1 121.6(4) . .
C5 O4 Dy1 146.4(5) 8_344 .
C9 O5 Dy1 119.7(4) . .
C9 O5 Dy2 87.9(4) . .
Dy1 O5 Dy2 147.11(19) . .
C9 O6 Dy2 99.3(4) . .
C9 O6 Dy2 141.5(4) . 9_565
Dy2 O6 Dy2 114.76(17) . 9_565
C10 O7 Dy2 123.5(4) 3 .
C10 O8 Dy2 151.0(5) . .
Dy1 O9 H9A 109.5 . .
Dy1 O9 H9B 109.1 . .
H9A O9 H9B 109.5 . .
Dy1 O10 H10A 109.5 . .
Dy1 O10 H10B 109.1 . .
H10A O10 H10B 109.4 . .
Dy2 O11 H11B 109.5 . .
Dy2 O11 H11C 109.3 . .
H11B O11 H11C 109.4 . .
C1 N1 C3 104.0(5) . .
C1 N1 Dy1 142.5(5) . .
C3 N1 Dy1 112.7(4) . .
C1 N2 C2 104.2(5) 10_656 10_656
C1 N2 Dy2 139.4(4) 10_656 .
C2 N2 Dy2 116.0(4) 10_656 .
C6 N3 C8 104.9(6) 15 .
C6 N3 Dy2 135.0(5) 15 .
C8 N3 Dy2 115.6(4) . .
C6 N4 C7 104.4(6) . .
C6 N4 Dy1 132.4(5) . .
C7 N4 Dy1 122.9(4) . .
N1 C1 N2 114.9(6) . 10_556
N1 C1 H1A 122.5 . .
N2 C1 H1A 122.5 10_556 .
N2 C2 C3 108.2(6) 10_556 .
N2 C2 C4 117.3(6) 10_556 7_454
C3 C2 C4 134.4(6) . 7_454
N1 C3 C2 108.7(6) . .
N1 C3 C5 117.3(6) . .
C2 C3 C5 134.0(6) . .
O1 C4 O2 121.9(6) . 11_566
O1 C4 C2 123.0(6) . 8_344
O2 C4 C2 115.1(6) 11_566 8_344
O4 C5 O3 121.9(6) 7_454 .
O4 C5 C3 121.0(6) 7_454 .
O3 C5 C3 117.1(6) . .
N3 C6 N4 115.1(6) 12_666 .
N3 C6 H6A 122.5 12_666 .
N4 C6 H6A 122.5 . .
N4 C7 C8 107.4(6) . 12_666
N4 C7 C9 117.3(6) . .
C8 C7 C9 135.3(6) 12_666 .
N3 C8 C7 108.2(6) . 15
N3 C8 C10 118.8(6) . 3
C7 C8 C10 132.7(6) 15 3
O5 C9 O6 120.7(6) . .
O5 C9 C7 115.9(6) . .
O6 C9 C7 123.4(6) . .
O5 C9 Dy2 66.7(3) . .
O6 C9 Dy2 55.5(3) . .
C7 C9 Dy2 165.3(5) . .
O8 C10 O7 124.4(6) . 4_454
O8 C10 C8 121.5(6) . 4_454
O7 C10 C8 114.1(6) 4_454 4_454
HW1A OW1 HW1B 109.5 . .
HW2A OW2 HW2C 109.5 . .
HW3B OW3 HW3C 109.5 . .

loop_
_geom_bond_atom_site_label_1
_geom_bond_atom_site_label_2
_geom_bond_distance
_geom_bond_site_symmetry_2
Dy1 O1 2.293(4) .
Dy1 O4 2.320(5) .
Dy1 O10 2.352(5) .
Dy1 O3 2.359(5) .
Dy1 O9 2.360(5) .
Dy1 N4 2.387(6) .
Dy1 N1 2.558(5) .
Dy1 O5 2.611(4) .
Dy2 O8 2.314(5) .
Dy2 O2 2.356(4) .
Dy2 O11 2.410(5) .
Dy2 O7 2.437(5) .
Dy2 O6 2.463(5) .
Dy2 N3 2.480(6) .
Dy2 N2 2.483(5) .
Dy2 O6 2.520(4) 9_565
Dy2 O5 2.709(4) .
Dy2 C9 2.947(7) .
O1 C4 1.251(8) .
O2 C4 1.271(8) 16_666
O3 C5 1.275(8) .
O4 C5 1.248(8) 8_344
O5 C9 1.264(8) .
O6 C9 1.269(8) .
O6 Dy2 2.520(4) 9_565
O7 C10 1.273(8) 3
O8 C10 1.243(8) .
O9 H9A 0.8200 .
O9 H9B 0.8502 .
O10 H10A 0.8200 .
O10 H10B 0.8500 .
O11 H11B 0.8200 .
O11 H11C 0.8500 .
N1 C1 1.331(8) .
N1 C3 1.372(8) .
N2 C1 1.349(8) 10_656
N2 C2 1.363(8) 10_656
N3 C6 1.314(9) 15
N3 C8 1.364(8) .
N4 C6 1.337(9) .
N4 C7 1.371(8) .
C1 N2 1.349(8) 10_556
C1 H1A 0.9300 .
C2 N2 1.363(8) 10_556
C2 C3 1.395(9) .
C2 C4 1.474(9) 7_454
C3 C5 1.459(9) .
C4 O2 1.271(8) 11_566
C4 C2 1.474(9) 8_344
C5 O4 1.248(8) 7_454
C6 N3 1.314(9) 12_666
C6 H6A 0.9300 .
C7 C8 1.399(9) 12_666
C7 C9 1.474(9) .
C8 C7 1.399(9) 15
C8 C10 1.476(9) 3
C10 O7 1.273(8) 4_454
C10 C8 1.476(9) 4_454
OW1 HW1A 0.8499 .
OW1 HW1B 0.8499 .
OW2 HW2A 0.8500 .
OW2 HW2C 0.8499 .
OW3 HW3B 0.8501 .
OW3 HW3C 0.8501 .
